data_7707564
loop_
_publ_author_name
'Yan, Ming-Jie'
'Liu, Tian-Fu'
'Huang, Sheng-Li'
'Yang, Guo-Yu'

_publ_section_title
;
 Bis(\b-diketone)-based metallacycles with haloalkane-induced fluorescence
 enhancement.
;
_journal_issue 25
_journal_name_full 'Dalton transactions (Cambridge, England : 2003)'
_journal_page_first 8680
_journal_page_last 8684
_journal_paper_doi 10.1039/d1dt01580j
_journal_volume 50
_journal_year 2021
_chemical_formula_sum 'C104 H112 N4 O8 Ru4'
_chemical_formula_weight 1950.25
_space_group_crystal_system triclinic
_space_group_IT_number 2
_space_group_name_Hall '-P 1'
_space_group_name_H-M_alt 'P -1'
_atom_sites_solution_hydrogens geom
_audit_creation_method SHELXL-2018/3
_audit_update_record
;
2021-01-08 deposited with the CCDC.	2021-06-01 downloaded from the CCDC.
;
_cell_angle_alpha 76.380(2)
_cell_angle_beta 79.745(2)
_cell_angle_gamma 78.049(2)
_cell_formula_units_Z 1
_cell_length_a 10.0358(5)
_cell_length_b 16.7175(8)
_cell_length_c 19.5909(10)
_cell_measurement_reflns_used 7674
_cell_measurement_temperature 296(2)
_cell_measurement_theta_max 24.62
_cell_measurement_theta_min 2.22
_cell_volume 3096.1(3)
_computing_structure_refinement 'SHELXL-2018/3 (Sheldrick, 2018)'
_diffrn_ambient_temperature 296(2)
_diffrn_measured_fraction_theta_full 0.997
_diffrn_measured_fraction_theta_max 0.997
_diffrn_measurement_device_type 'CCD area detector'
_diffrn_radiation_type MoK\a
_diffrn_radiation_wavelength 0.71073
_diffrn_reflns_av_R_equivalents 0.0371
_diffrn_reflns_av_unetI/netI 0.0574
_diffrn_reflns_Laue_measured_fraction_full 0.997
_diffrn_reflns_Laue_measured_fraction_max 0.997
_diffrn_reflns_limit_h_max 12
_diffrn_reflns_limit_h_min -12
_diffrn_reflns_limit_k_max 20
_diffrn_reflns_limit_k_min -20
_diffrn_reflns_limit_l_max 24
_diffrn_reflns_limit_l_min -24
_diffrn_reflns_number 33650
_diffrn_reflns_point_group_measured_fraction_full 0.997
_diffrn_reflns_point_group_measured_fraction_max 0.997
_diffrn_reflns_theta_full 25.242
_diffrn_reflns_theta_max 26.373
_diffrn_reflns_theta_min 1.079
_exptl_absorpt_coefficient_mu 0.522
_exptl_crystal_density_diffrn 1.046
_exptl_crystal_description block
_exptl_crystal_F_000 1004
_refine_diff_density_max 1.520
_refine_diff_density_min -1.038
_refine_diff_density_rms 0.086
_refine_ls_extinction_method none
_refine_ls_goodness_of_fit_ref 1.018
_refine_ls_hydrogen_treatment constr
_refine_ls_matrix_type full
_refine_ls_number_parameters 541
_refine_ls_number_reflns 12639
_refine_ls_number_restraints 43
_refine_ls_restrained_S_all 1.042
_refine_ls_R_factor_all 0.0818
_refine_ls_R_factor_gt 0.0562
_refine_ls_shift/su_max 0.001
_refine_ls_shift/su_mean 0.000
_refine_ls_structure_factor_coef Fsqd
_refine_ls_weighting_details 'w=1/[\s^2^(Fo^2^)+(0.0859P)^2^+1.1682P] where P=(Fo^2^+2Fc^2^)/3'
_refine_ls_weighting_scheme calc
_refine_ls_wR_factor_gt 0.1495
_refine_ls_wR_factor_ref 0.1603
_reflns_Friedel_coverage 0.000
_reflns_number_gt 8454
_reflns_number_total 12639
_reflns_threshold_expression 'I > 2\s(I)'
_cod_data_source_file d1dt01580j2.cif
_cod_data_source_block q_a_sqd
_cod_depositor_comments 'Adding full bibliography for 7707564.cif.'
_cod_database_code 7707564
_shelx_shelxl_version_number 2018/3
_shelx_space_group_comment
;
The symmetry employed for this shelxl refinement is uniquely defined
by the following loop, which should always be used as a source of
symmetry information in preference to the above space-group names.
They are only intended as comments.
;
_platon_squeeze_void_probe_radius 1.20

loop_
_space_group_symop_operation_xyz
'x, y, z'
'-x, -y, -z'

loop_
_atom_site_label
_atom_site_type_symbol
_atom_site_fract_x
_atom_site_fract_y
_atom_site_fract_z
_atom_site_U_iso_or_equiv
_atom_site_adp_type
_atom_site_occupancy
_atom_site_site_symmetry_order
_atom_site_calc_flag
_atom_site_refinement_flags_posn
_atom_site_refinement_flags_adp
_atom_site_refinement_flags_occupancy
_atom_site_disorder_assembly
_atom_site_disorder_group
Ru1 Ru 1.16824(3) 0.02245(2) 0.87122(2) 0.03995(12) Uani 1 1 d . . . . .
Ru2 Ru -0.34939(4) 0.63133(3) 0.69681(2) 0.05039(13) Uani 1 1 d . . . . .
O4 O -0.1678(3) 0.65653(19) 0.71285(15) 0.0441(7) Uani 1 1 d . . . . .
O1 O 0.9827(3) 0.00889(17) 0.84950(15) 0.0434(7) Uani 1 1 d . . . . .
O2 O 1.0750(3) 0.13755(18) 0.88999(15) 0.0432(7) Uani 1 1 d . . . . .
O3 O -0.2396(3) 0.5218(2) 0.67305(15) 0.0510(8) Uani 1 1 d . . . . .
N1 N 1.1912(3) 0.0911(2) 0.76556(17) 0.0418(8) Uani 1 1 d . . . . .
N2 N 1.2873(4) 0.3162(2) 0.41067(17) 0.0450(9) Uani 1 1 d . . . . .
C45 C 0.1071(4) 0.4693(3) 0.7298(2) 0.0402(9) Uani 1 1 d . . . . .
C46 C -0.0266(4) 0.5231(2) 0.7107(2) 0.0355(9) Uani 1 1 d . . . . .
C39 C 0.4866(4) 0.3115(2) 0.7868(2) 0.0388(9) Uani 1 1 d . . . . .
C23 C 1.2213(5) 0.1846(3) 0.6258(2) 0.0450(10) Uani 1 1 d . . . . .
C33 C 0.8634(4) 0.1509(2) 0.8437(2) 0.0391(9) Uani 1 1 d . . . . .
C34 C 0.7355(4) 0.2068(3) 0.8243(2) 0.0424(10) Uani 1 1 d . . . . .
C40 C 0.3557(4) 0.3660(2) 0.7666(2) 0.0379(9) Uani 1 1 d . . . . .
C25 C 1.2438(5) 0.1613(3) 0.7485(2) 0.0487(11) Uani 1 1 d . . . . .
H25A H 1.270607 0.179382 0.784590 0.058 Uiso 1 1 calc R U . . .
C48 C -0.0548(4) 0.6058(3) 0.7206(2) 0.0391(9) Uani 1 1 d . . . . .
C26 C 1.2411(5) 0.2317(3) 0.5514(2) 0.0459(10) Uani 1 1 d . . . . .
C44 C 0.1214(5) 0.4284(3) 0.7990(2) 0.0518(11) Uani 1 1 d . . . . .
H44A H 0.047271 0.435964 0.834201 0.062 Uiso 1 1 calc R U . . .
C47 C -0.1179(5) 0.4866(3) 0.6861(2) 0.0447(10) Uani 1 1 d . . . . .
C43 C 0.2206(5) 0.4587(3) 0.6789(2) 0.0465(10) Uani 1 1 d . . . . .
H43A H 0.215115 0.485625 0.631931 0.056 Uiso 1 1 calc R U . . .
C41 C 0.2388(4) 0.3780(3) 0.8172(2) 0.0452(10) Uani 1 1 d . . . . .
H41A H 0.242466 0.350634 0.864181 0.054 Uiso 1 1 calc R U . . .
C32 C 0.9598(5) 0.1799(3) 0.8709(2) 0.0446(10) Uani 1 1 d . . . . .
C38 C 0.5101(5) 0.2828(3) 0.8572(2) 0.0556(12) Uani 1 1 d . . . . .
H38A H 0.442524 0.298666 0.892918 0.067 Uiso 1 1 calc R U . . .
C24 C 1.2608(5) 0.2080(3) 0.6818(2) 0.0487(11) Uani 1 1 d . . . . .
H24A H 1.299154 0.256090 0.673443 0.058 Uiso 1 1 calc R U . . .
C35 C 0.6286(5) 0.2324(3) 0.8751(2) 0.0539(12) Uani 1 1 d . . . . .
H35A H 0.639112 0.214305 0.922794 0.065 Uiso 1 1 calc R U . . .
C31 C 0.8785(4) 0.0655(3) 0.8383(2) 0.0436(10) Uani 1 1 d . . . . .
C37 C 0.5918(5) 0.2868(3) 0.7359(2) 0.0524(11) Uani 1 1 d . . . . .
H37A H 0.580542 0.303610 0.688183 0.063 Uiso 1 1 calc R U . . .
C36 C 0.7139(5) 0.2370(3) 0.7552(2) 0.0526(11) Uani 1 1 d . . . . .
H36A H 0.784028 0.223680 0.719596 0.063 Uiso 1 1 calc R U . . .
C42 C 0.3428(5) 0.4079(3) 0.6975(2) 0.0464(10) Uani 1 1 d . . . . .
H42A H 0.417930 0.401949 0.662479 0.056 Uiso 1 1 calc R U . . .
C1 C 1.1766(5) -0.0752(4) 0.9652(2) 0.0664(16) Uani 1 1 d . . . . .
H1A H 1.090091 -0.086951 0.994399 0.080 Uiso 1 1 calc R U . . .
C52 C 0.0523(5) 0.6412(3) 0.7419(3) 0.0544(12) Uani 1 1 d . . . . .
H52A H 0.133871 0.599639 0.746637 0.082 Uiso 1 1 calc R U . . .
H52B H 0.073426 0.688899 0.706392 0.082 Uiso 1 1 calc R U . . .
H52C H 0.018712 0.657755 0.786411 0.082 Uiso 1 1 calc R U . . .
C2 C 1.2255(5) -0.1140(3) 0.9045(3) 0.0570(13) Uani 1 1 d . . . . .
C3 C 1.3343(5) -0.0824(3) 0.8570(3) 0.0585(13) Uani 1 1 d . . . . .
H3A H 1.357969 -0.097753 0.810508 0.070 Uiso 1 1 calc R U . . .
C49 C 0.9347(6) 0.2677(3) 0.8815(3) 0.0635(13) Uani 1 1 d . . . . .
H49A H 0.848128 0.296382 0.866545 0.095 Uiso 1 1 calc R U . . .
H49B H 0.932714 0.267296 0.930695 0.095 Uiso 1 1 calc R U . . .
H49C H 1.007006 0.295774 0.853874 0.095 Uiso 1 1 calc R U . . .
C12 C -0.4626(5) 0.5777(4) 0.7981(3) 0.0676(16) Uani 1 1 d . . . . .
C13 C -0.4427(5) 0.6582(3) 0.7997(3) 0.0611(13) Uani 1 1 d . . . . .
H13A H -0.384183 0.664552 0.832463 0.073 Uiso 1 1 calc R U . . .
C22 C 1.1633(6) 0.1125(3) 0.6441(3) 0.0706(16) Uani 1 1 d . . . . .
H22A H 1.132231 0.094041 0.609506 0.085 Uiso 1 1 calc R U . . .
C4 C 1.3879(5) -0.0184(3) 0.8685(3) 0.0617(13) Uani 1 1 d . . . . .
H4A H 1.448201 0.009910 0.829386 0.074 Uiso 1 1 calc R U . . .
C50 C 0.7608(5) 0.0339(3) 0.8198(3) 0.0695(15) Uani 1 1 d . . . . .
H50A H 0.685202 0.079168 0.811970 0.104 Uiso 1 1 calc R U . . .
H50B H 0.790863 0.011706 0.777609 0.104 Uiso 1 1 calc R U . . .
H50C H 0.731998 -0.009208 0.858203 0.104 Uiso 1 1 calc R U . . .
C21 C 1.1518(6) 0.0688(3) 0.7120(2) 0.0629(14) Uani 1 1 d . . . . .
H21A H 1.114141 0.020263 0.722008 0.075 Uiso 1 1 calc R U . . .
C27 C 1.2156(6) 0.2018(3) 0.4962(2) 0.0651(15) Uani 1 1 d . . . . .
H27A H 1.181101 0.152247 0.505364 0.078 Uiso 1 1 calc R U . . .
C30 C 1.3071(6) 0.3480(3) 0.4632(2) 0.0664(15) Uani 1 1 d . . . . .
H30A H 1.337152 0.399150 0.452319 0.080 Uiso 1 1 calc R U . . .
C51 C -0.0773(7) 0.3999(3) 0.6729(3) 0.0746(16) Uani 1 1 d . . . . .
H51A H 0.014386 0.377555 0.683684 0.112 Uiso 1 1 calc R U . . .
H51B H -0.139630 0.365441 0.702486 0.112 Uiso 1 1 calc R U . . .
H51C H -0.080700 0.400950 0.624010 0.112 Uiso 1 1 calc R U . . .
C6 C 1.2323(7) -0.0107(4) 0.9746(3) 0.0736(17) Uani 1 1 d . . . . .
H6A H 1.184054 0.021345 1.010302 0.088 Uiso 1 1 calc R U . . .
C29 C 1.2845(7) 0.3081(3) 0.5338(2) 0.0714(17) Uani 1 1 d . . . . .
H29A H 1.298706 0.332693 0.569199 0.086 Uiso 1 1 calc R U . . .
C28 C 1.2409(6) 0.2450(3) 0.4274(3) 0.0619(14) Uani 1 1 d . . . . .
H28A H 1.224418 0.222764 0.391071 0.074 Uiso 1 1 calc R U . . .
C5 C 1.3398(6) 0.0191(4) 0.9278(3) 0.0725(16) Uani 1 1 d . . . . .
C8 C 1.1606(7) -0.1824(4) 0.8942(4) 0.0836(18) Uani 1 1 d . . . . .
H8A H 1.068925 -0.178905 0.921946 0.100 Uiso 1 1 calc R U . . .
C15 C -0.5526(6) 0.7060(5) 0.6892(3) 0.100(2) Uani 1 1 d D U . . .
C18 C -0.4188(9) 0.5001(4) 0.8533(3) 0.101(3) Uani 1 1 d . . . . .
H18A H -0.394785 0.452299 0.829857 0.121 Uiso 1 1 calc R U . . .
C20 C -0.2973(8) 0.5031(5) 0.8867(4) 0.114(3) Uani 1 1 d . U . . .
H20A H -0.276465 0.452125 0.920635 0.171 Uiso 1 1 calc R U . . .
H20B H -0.219461 0.509606 0.850670 0.171 Uiso 1 1 calc R U . . .
H20C H -0.317975 0.549505 0.910031 0.171 Uiso 1 1 calc R U . . .
C10 C 1.2477(9) -0.2666(4) 0.9249(5) 0.131(3) Uani 1 1 d . . . . .
H10A H 1.257167 -0.268100 0.973084 0.196 Uiso 1 1 calc R U . . .
H10B H 1.203174 -0.311579 0.923316 0.196 Uiso 1 1 calc R U . . .
H10C H 1.337067 -0.272415 0.897252 0.196 Uiso 1 1 calc R U . . .
C11 C -0.5185(7) 0.5635(6) 0.7426(3) 0.097(2) Uani 1 1 d . U . . .
H11A H -0.510156 0.506059 0.736546 0.116 Uiso 1 1 calc R U . . .
C16 C -0.5620(6) 0.6248(6) 0.6931(4) 0.109(2) Uani 1 1 d . U . . .
H16A H -0.582425 0.610565 0.650731 0.131 Uiso 1 1 calc R U . . .
C19 C -0.5502(9) 0.4876(5) 0.9085(4) 0.120(3) Uani 1 1 d . . . . .
H19A H -0.624576 0.486166 0.884267 0.180 Uiso 1 1 calc R U . . .
H19B H -0.531637 0.436003 0.942003 0.180 Uiso 1 1 calc R U . . .
H19C H -0.574992 0.533153 0.932942 0.180 Uiso 1 1 calc R U . . .
C14 C -0.4871(6) 0.7287(5) 0.7455(4) 0.1011(19) Uani 1 1 d D U . . .
H14A H -0.464730 0.784188 0.741015 0.121 Uiso 1 1 calc R U . . .
C9 C 1.1455(7) -0.1793(4) 0.8213(5) 0.107(3) Uani 1 1 d . . . . .
H9A H 1.103299 -0.225076 0.819306 0.161 Uiso 1 1 calc R U . . .
H9B H 1.088905 -0.127498 0.803148 0.161 Uiso 1 1 calc R U . . .
H9C H 1.234398 -0.183153 0.793120 0.161 Uiso 1 1 calc R U . . .
C7 C 1.3891(8) 0.0953(4) 0.9356(4) 0.111(3) Uani 1 1 d . . . . .
H7A H 1.463925 0.107276 0.898976 0.167 Uiso 1 1 calc R U . . .
H7B H 1.315175 0.142201 0.931830 0.167 Uiso 1 1 calc R U . . .
H7C H 1.419753 0.085091 0.981133 0.167 Uiso 1 1 calc R U . . .
C17 C -0.5901(9) 0.7761(6) 0.6307(5) 0.172(4) Uani 1 1 d . U . . .
H17A H -0.574333 0.826905 0.640249 0.259 Uiso 1 1 calc R U . . .
H17B H -0.534927 0.765978 0.587235 0.259 Uiso 1 1 calc R U . . .
H17C H -0.685473 0.781215 0.626466 0.259 Uiso 1 1 calc R U . . .

loop_
_atom_site_aniso_label
_atom_site_aniso_U_11
_atom_site_aniso_U_22
_atom_site_aniso_U_33
_atom_site_aniso_U_23
_atom_site_aniso_U_13
_atom_site_aniso_U_12
Ru1 0.03150(19) 0.0469(2) 0.03524(19) -0.00134(14) 0.00267(14) -0.00726(15)
Ru2 0.0317(2) 0.0860(3) 0.03104(19) -0.00091(18) -0.00843(14) -0.01401(19)
O4 0.0359(16) 0.0605(19) 0.0390(15) -0.0143(14) -0.0124(13) -0.0045(14)
O1 0.0356(16) 0.0383(15) 0.0524(17) -0.0052(13) -0.0015(13) -0.0065(13)
O2 0.0398(17) 0.0487(17) 0.0396(16) -0.0054(13) -0.0012(13) -0.0118(14)
O3 0.0508(19) 0.067(2) 0.0418(16) 0.0005(15) -0.0196(14) -0.0266(16)
N1 0.040(2) 0.050(2) 0.0348(18) -0.0062(16) 0.0004(15) -0.0147(17)
N2 0.046(2) 0.062(2) 0.0317(18) -0.0066(17) -0.0091(15) -0.0191(18)
C45 0.041(2) 0.045(2) 0.039(2) -0.0084(18) -0.0097(18) -0.0147(19)
C46 0.034(2) 0.042(2) 0.0313(19) -0.0074(17) -0.0033(16) -0.0095(18)
C39 0.044(2) 0.036(2) 0.037(2) -0.0051(17) -0.0076(18) -0.0102(18)
C23 0.054(3) 0.047(2) 0.037(2) -0.0079(19) -0.004(2) -0.019(2)
C33 0.033(2) 0.041(2) 0.039(2) 0.0001(18) -0.0030(17) -0.0079(18)
C34 0.041(2) 0.041(2) 0.043(2) -0.0074(19) 0.0001(19) -0.0085(19)
C40 0.041(2) 0.034(2) 0.036(2) -0.0057(17) -0.0016(18) -0.0067(18)
C25 0.060(3) 0.057(3) 0.037(2) -0.009(2) -0.009(2) -0.026(2)
C48 0.032(2) 0.051(2) 0.034(2) -0.0064(18) -0.0065(17) -0.0072(19)
C26 0.053(3) 0.055(3) 0.034(2) -0.0065(19) -0.0089(19) -0.020(2)
C44 0.035(2) 0.065(3) 0.047(3) -0.001(2) 0.000(2) -0.008(2)
C47 0.055(3) 0.050(3) 0.030(2) 0.0020(18) -0.0121(19) -0.020(2)
C43 0.054(3) 0.046(2) 0.033(2) -0.0030(18) -0.005(2) 0.000(2)
C41 0.043(2) 0.058(3) 0.029(2) 0.0019(19) -0.0049(18) -0.008(2)
C32 0.044(3) 0.051(3) 0.035(2) -0.0024(19) 0.0036(19) -0.013(2)
C38 0.053(3) 0.055(3) 0.044(3) -0.007(2) 0.001(2) 0.013(2)
C24 0.060(3) 0.048(3) 0.041(2) 0.0012(19) -0.012(2) -0.025(2)
C35 0.058(3) 0.056(3) 0.036(2) -0.003(2) -0.001(2) 0.003(2)
C31 0.035(2) 0.053(3) 0.043(2) -0.008(2) -0.0015(18) -0.014(2)
C37 0.039(2) 0.069(3) 0.040(2) -0.002(2) -0.004(2) -0.002(2)
C36 0.039(2) 0.075(3) 0.042(2) -0.016(2) -0.001(2) -0.006(2)
C42 0.051(3) 0.046(2) 0.036(2) -0.0092(19) 0.0032(19) -0.001(2)
C1 0.051(3) 0.082(4) 0.036(3) 0.020(2) 0.009(2) 0.006(3)
C52 0.049(3) 0.053(3) 0.071(3) -0.023(2) -0.022(2) -0.006(2)
C2 0.044(3) 0.046(3) 0.068(3) 0.005(2) -0.003(2) -0.002(2)
C3 0.038(3) 0.061(3) 0.061(3) -0.006(2) 0.009(2) 0.004(2)
C49 0.073(4) 0.056(3) 0.067(3) -0.015(3) -0.018(3) -0.012(3)
C12 0.060(3) 0.117(5) 0.040(3) -0.030(3) 0.013(2) -0.047(3)
C13 0.047(3) 0.077(4) 0.049(3) -0.010(3) 0.007(2) -0.006(3)
C22 0.113(5) 0.074(3) 0.041(3) -0.008(2) -0.010(3) -0.057(3)
C4 0.037(3) 0.072(3) 0.070(3) -0.006(3) -0.009(2) -0.003(2)
C50 0.045(3) 0.054(3) 0.113(5) -0.010(3) -0.022(3) -0.016(2)
C21 0.091(4) 0.069(3) 0.041(3) -0.012(2) 0.005(3) -0.054(3)
C27 0.107(4) 0.060(3) 0.043(3) -0.003(2) -0.022(3) -0.044(3)
C30 0.099(4) 0.076(3) 0.036(2) 0.000(2) -0.015(3) -0.053(3)
C51 0.105(5) 0.052(3) 0.080(4) -0.007(3) -0.042(3) -0.026(3)
C6 0.091(5) 0.072(4) 0.052(3) -0.007(3) -0.034(3) 0.014(3)
C29 0.121(5) 0.076(4) 0.036(2) -0.005(2) -0.012(3) -0.063(4)
C28 0.092(4) 0.058(3) 0.046(3) -0.008(2) -0.029(3) -0.023(3)
C5 0.069(4) 0.072(4) 0.079(4) 0.001(3) -0.047(3) -0.003(3)
C8 0.067(4) 0.060(4) 0.121(6) -0.024(4) -0.005(4) -0.004(3)
C15 0.050(3) 0.138(5) 0.062(3) 0.022(3) 0.005(3) 0.033(4)
C18 0.158(7) 0.096(5) 0.052(3) -0.017(3) 0.043(4) -0.076(5)
C20 0.123(6) 0.115(5) 0.068(4) 0.011(4) 0.012(4) 0.006(4)
C10 0.142(7) 0.047(4) 0.188(9) -0.017(5) -0.001(7) -0.008(4)
C11 0.071(4) 0.170(6) 0.061(3) -0.025(4) 0.003(3) -0.060(4)
C16 0.043(3) 0.179(5) 0.095(5) 0.000(4) -0.018(3) -0.019(4)
C19 0.165(8) 0.126(6) 0.076(5) -0.024(4) 0.044(5) -0.088(6)
C14 0.064(4) 0.104(4) 0.097(4) -0.007(3) 0.025(3) 0.025(3)
C9 0.085(5) 0.072(4) 0.179(9) -0.051(5) -0.042(5) 0.003(4)
C7 0.122(6) 0.106(5) 0.131(6) -0.033(5) -0.089(5) -0.005(5)
C17 0.103(6) 0.201(6) 0.143(6) 0.045(5) -0.022(5) 0.044(5)

loop_
_atom_type_symbol
_atom_type_description
_atom_type_scat_dispersion_real
_atom_type_scat_dispersion_imag
_atom_type_scat_source
C C 0.0033 0.0016 'International Tables Vol C Tables 4.2.6.8 and 6.1.1.4'
H H 0.0000 0.0000 'International Tables Vol C Tables 4.2.6.8 and 6.1.1.4'
N N 0.0061 0.0033 'International Tables Vol C Tables 4.2.6.8 and 6.1.1.4'
O O 0.0106 0.0060 'International Tables Vol C Tables 4.2.6.8 and 6.1.1.4'
Ru Ru -1.2594 0.8363 'International Tables Vol C Tables 4.2.6.8 and 6.1.1.4'

loop_
_geom_angle_atom_site_label_1
_geom_angle_atom_site_label_2
_geom_angle_atom_site_label_3
_geom_angle
_geom_angle_site_symmetry_1
_geom_angle_site_symmetry_3
_geom_angle_publ_flag
O2 Ru1 O1 87.42(11) . . ?
O2 Ru1 N1 81.74(12) . . ?
O1 Ru1 N1 84.68(12) . . ?
O2 Ru1 C6 89.82(18) . . ?
O1 Ru1 C6 125.0(2) . . ?
N1 Ru1 C6 148.9(2) . . ?
O2 Ru1 C1 114.12(17) . . ?
O1 Ru1 C1 96.44(18) . . ?
N1 Ru1 C1 164.12(18) . . ?
C6 Ru1 C1 37.2(2) . . ?
O2 Ru1 C4 121.58(18) . . ?
O1 Ru1 C4 150.13(18) . . ?
N1 Ru1 C4 92.13(17) . . ?
C6 Ru1 C4 67.0(2) . . ?
C1 Ru1 C4 79.0(2) . . ?
O2 Ru1 C3 158.31(17) . . ?
O1 Ru1 C3 114.14(17) . . ?
N1 Ru1 C3 97.27(16) . . ?
C6 Ru1 C3 79.9(2) . . ?
C1 Ru1 C3 67.76(19) . . ?
C4 Ru1 C3 36.74(19) . . ?
O2 Ru1 C5 92.43(18) . . ?
O1 Ru1 C5 162.1(2) . . ?
N1 Ru1 C5 113.1(2) . . ?
C6 Ru1 C5 37.1(2) . . ?
C1 Ru1 C5 67.3(2) . . ?
C4 Ru1 C5 37.8(2) . . ?
C3 Ru1 C5 67.9(2) . . ?
O2 Ru1 C2 152.41(16) . . ?
O1 Ru1 C2 90.56(15) . . ?
N1 Ru1 C2 125.47(17) . . ?
C6 Ru1 C2 69.0(2) . . ?
C1 Ru1 C2 38.8(2) . . ?
C4 Ru1 C2 67.25(19) . . ?
C3 Ru1 C2 37.41(17) . . ?
C5 Ru1 C2 81.3(2) . . ?
O3 Ru2 O4 86.92(11) . . ?
O3 Ru2 N2 85.06(13) . 2_666 ?
O4 Ru2 N2 84.22(13) . 2_666 ?
O3 Ru2 C15 138.9(3) . . ?
O4 Ru2 C15 133.1(3) . . ?
N2 Ru2 C15 89.66(19) 2_666 . ?
O3 Ru2 C13 128.82(16) . . ?
O4 Ru2 C13 89.50(17) . . ?
N2 Ru2 C13 145.22(17) 2_666 . ?
C15 Ru2 C13 70.1(2) . . ?
O3 Ru2 C16 104.7(3) . . ?
O4 Ru2 C16 167.7(3) . . ?
N2 Ru2 C16 100.5(2) 2_666 . ?
C15 Ru2 C16 36.6(3) . . ?
C13 Ru2 C16 80.1(3) . . ?
O3 Ru2 C11 87.1(2) . . ?
O4 Ru2 C11 145.3(2) . . ?
N2 Ru2 C11 129.14(19) 2_666 . ?
C15 Ru2 C11 65.3(3) . . ?
C13 Ru2 C11 68.3(2) . . ?
C16 Ru2 C11 34.6(3) . . ?
O3 Ru2 C12 97.45(19) . . ?
O4 Ru2 C12 110.25(16) . . ?
N2 Ru2 C12 165.38(17) 2_666 . ?
C15 Ru2 C12 79.0(2) . . ?
C13 Ru2 C12 37.67(19) . . ?
C16 Ru2 C12 64.9(3) . . ?
C11 Ru2 C12 37.2(2) . . ?
O3 Ru2 C14 166.0(2) . . ?
O4 Ru2 C14 97.6(2) . . ?
N2 Ru2 C14 108.5(2) 2_666 . ?
C15 Ru2 C14 41.2(3) . . ?
C13 Ru2 C14 38.6(2) . . ?
C16 Ru2 C14 70.2(3) . . ?
C11 Ru2 C14 81.7(3) . . ?
C12 Ru2 C14 68.6(3) . . ?
C48 O4 Ru2 127.8(3) . . ?
C31 O1 Ru1 127.4(3) . . ?
C32 O2 Ru1 127.0(3) . . ?
C47 O3 Ru2 128.0(3) . . ?
C25 N1 C21 115.6(4) . . ?
C25 N1 Ru1 121.4(3) . . ?
C21 N1 Ru1 123.0(3) . . ?
C28 N2 C30 117.6(4) . . ?
C28 N2 Ru2 120.0(3) . 2_666 ?
C30 N2 Ru2 121.9(3) . 2_666 ?
C44 C45 C43 117.3(4) . . ?
C44 C45 C46 121.4(4) . . ?
C43 C45 C46 121.3(4) . . ?
C48 C46 C47 123.7(4) . . ?
C48 C46 C45 118.4(3) . . ?
C47 C46 C45 117.8(4) . . ?
C37 C39 C38 116.3(4) . . ?
C37 C39 C40 121.3(4) . . ?
C38 C39 C40 122.4(4) . . ?
C22 C23 C24 115.1(4) . . ?
C22 C23 C26 121.8(4) . . ?
C24 C23 C26 123.0(4) . . ?
C32 C33 C31 122.2(4) . . ?
C32 C33 C34 120.5(4) . . ?
C31 C33 C34 117.1(4) . . ?
C36 C34 C35 115.6(4) . . ?
C36 C34 C33 122.0(4) . . ?
C35 C34 C33 122.3(4) . . ?
C42 C40 C41 116.4(4) . . ?
C42 C40 C39 122.0(4) . . ?
C41 C40 C39 121.6(4) . . ?
N1 C25 C24 124.1(4) . . ?
N1 C25 H25A 118.0 . . ?
C24 C25 H25A 118.0 . . ?
O4 C48 C46 125.8(4) . . ?
O4 C48 C52 114.2(4) . . ?
C46 C48 C52 120.0(4) . . ?
C27 C26 C29 116.3(4) . . ?
C27 C26 C23 121.5(4) . . ?
C29 C26 C23 122.2(4) . . ?
C41 C44 C45 122.5(4) . . ?
C41 C44 H44A 118.7 . . ?
C45 C44 H44A 118.7 . . ?
O3 C47 C46 125.3(4) . . ?
O3 C47 C51 114.0(4) . . ?
C46 C47 C51 120.6(4) . . ?
C45 C43 C42 120.5(4) . . ?
C45 C43 H43A 119.7 . . ?
C42 C43 H43A 119.7 . . ?
C44 C41 C40 121.4(4) . . ?
C44 C41 H41A 119.3 . . ?
C40 C41 H41A 119.3 . . ?
O2 C32 C33 126.5(4) . . ?
O2 C32 C49 112.8(4) . . ?
C33 C32 C49 120.7(4) . . ?
C35 C38 C39 122.0(4) . . ?
C35 C38 H38A 119.0 . . ?
C39 C38 H38A 119.0 . . ?
C25 C24 C23 120.6(4) . . ?
C25 C24 H24A 119.7 . . ?
C23 C24 H24A 119.7 . . ?
C38 C35 C34 122.2(4) . . ?
C38 C35 H35A 118.9 . . ?
C34 C35 H35A 118.9 . . ?
O1 C31 C33 126.7(4) . . ?
O1 C31 C50 113.1(4) . . ?
C33 C31 C50 120.2(4) . . ?
C39 C37 C36 120.8(4) . . ?
C39 C37 H37A 119.6 . . ?
C36 C37 H37A 119.6 . . ?
C34 C36 C37 122.9(4) . . ?
C34 C36 H36A 118.5 . . ?
C37 C36 H36A 118.5 . . ?
C40 C42 C43 121.9(4) . . ?
C40 C42 H42A 119.1 . . ?
C43 C42 H42A 119.1 . . ?
C6 C1 C2 121.5(5) . . ?
C6 C1 Ru1 71.0(3) . . ?
C2 C1 Ru1 72.3(3) . . ?
C6 C1 H1A 118.6 . . ?
C2 C1 H1A 118.6 . . ?
Ru1 C1 H1A 118.6 . . ?
C48 C52 H52A 109.5 . . ?
C48 C52 H52B 109.5 . . ?
H52A C52 H52B 109.5 . . ?
C48 C52 H52C 109.5 . . ?
H52A C52 H52C 109.5 . . ?
H52B C52 H52C 109.5 . . ?
C3 C2 C1 115.8(5) . . ?
C3 C2 C8 123.5(5) . . ?
C1 C2 C8 120.7(5) . . ?
C3 C2 Ru1 70.7(3) . . ?
C1 C2 Ru1 68.8(3) . . ?
C8 C2 Ru1 129.9(4) . . ?
C4 C3 C2 120.9(5) . . ?
C4 C3 Ru1 70.7(3) . . ?
C2 C3 Ru1 71.9(3) . . ?
C4 C3 H3A 118.9 . . ?
C2 C3 H3A 118.9 . . ?
Ru1 C3 H3A 118.9 . . ?
C32 C49 H49A 109.5 . . ?
C32 C49 H49B 109.5 . . ?
H49A C49 H49B 109.5 . . ?
C32 C49 H49C 109.5 . . ?
H49A C49 H49C 109.5 . . ?
H49B C49 H49C 109.5 . . ?
C11 C12 C13 121.2(6) . . ?
C11 C12 C18 115.3(6) . . ?
C13 C12 C18 123.3(5) . . ?
C11 C12 Ru2 70.8(3) . . ?
C13 C12 Ru2 70.4(3) . . ?
C18 C12 Ru2 129.7(4) . . ?
C12 C13 C14 120.1(6) . . ?
C12 C13 Ru2 72.0(3) . . ?
C14 C13 Ru2 71.4(3) . . ?
C12 C13 H13A 119.5 . . ?
C14 C13 H13A 119.5 . . ?
Ru2 C13 H13A 119.5 . . ?
C21 C22 C23 120.5(4) . . ?
C21 C22 H22A 119.7 . . ?
C23 C22 H22A 119.7 . . ?
C3 C4 C5 123.0(5) . . ?
C3 C4 Ru1 72.6(3) . . ?
C5 C4 Ru1 72.2(3) . . ?
C3 C4 H4A 117.9 . . ?
C5 C4 H4A 117.9 . . ?
Ru1 C4 H4A 117.9 . . ?
C31 C50 H50A 109.5 . . ?
C31 C50 H50B 109.5 . . ?
H50A C50 H50B 109.5 . . ?
C31 C50 H50C 109.5 . . ?
H50A C50 H50C 109.5 . . ?
H50B C50 H50C 109.5 . . ?
N1 C21 C22 124.1(4) . . ?
N1 C21 H21A 117.9 . . ?
C22 C21 H21A 117.9 . . ?
C26 C27 C28 120.2(4) . . ?
C26 C27 H27A 119.9 . . ?
C28 C27 H27A 119.9 . . ?
N2 C30 C29 122.5(4) . . ?
N2 C30 H30A 118.7 . . ?
C29 C30 H30A 118.7 . . ?
C47 C51 H51A 109.5 . . ?
C47 C51 H51B 109.5 . . ?
H51A C51 H51B 109.5 . . ?
C47 C51 H51C 109.5 . . ?
H51A C51 H51C 109.5 . . ?
H51B C51 H51C 109.5 . . ?
C1 C6 C5 121.9(5) . . ?
C1 C6 Ru1 71.7(3) . . ?
C5 C6 Ru1 73.2(3) . . ?
C1 C6 H6A 118.6 . . ?
C5 C6 H6A 118.6 . . ?
Ru1 C6 H6A 118.6 . . ?
C26 C29 C30 120.0(4) . . ?
C26 C29 H29A 120.0 . . ?
C30 C29 H29A 120.0 . . ?
N2 C28 C27 123.2(4) . . ?
N2 C28 H28A 118.4 . . ?
C27 C28 H28A 118.4 . . ?
C6 C5 C4 116.8(5) . . ?
C6 C5 C7 120.5(6) . . ?
C4 C5 C7 122.2(6) . . ?
C6 C5 Ru1 69.6(3) . . ?
C4 C5 Ru1 70.0(3) . . ?
C7 C5 Ru1 124.6(4) . . ?
C9 C8 C2 114.8(6) . . ?
C9 C8 C10 110.1(6) . . ?
C2 C8 C10 107.8(5) . . ?
C9 C8 H8A 108.0 . . ?
C2 C8 H8A 108.0 . . ?
C10 C8 H8A 108.0 . . ?
C16 C15 C17 125.3(9) . . ?
C16 C15 C14 119.8(6) . . ?
C17 C15 C14 114.7(9) . . ?
C16 C15 Ru2 71.9(4) . . ?
C17 C15 Ru2 125.6(5) . . ?
C14 C15 Ru2 70.1(3) . . ?
C20 C18 C12 114.7(5) . . ?
C20 C18 C19 113.0(6) . . ?
C12 C18 C19 105.6(7) . . ?
C20 C18 H18A 107.7 . . ?
C12 C18 H18A 107.7 . . ?
C19 C18 H18A 107.7 . . ?
C18 C20 H20A 109.5 . . ?
C18 C20 H20B 109.5 . . ?
H20A C20 H20B 109.5 . . ?
C18 C20 H20C 109.5 . . ?
H20A C20 H20C 109.5 . . ?
H20B C20 H20C 109.5 . . ?
C8 C10 H10A 109.5 . . ?
C8 C10 H10B 109.5 . . ?
H10A C10 H10B 109.5 . . ?
C8 C10 H10C 109.5 . . ?
H10A C10 H10C 109.5 . . ?
H10B C10 H10C 109.5 . . ?
C16 C11 C12 121.1(8) . . ?
C16 C11 Ru2 72.5(4) . . ?
C12 C11 Ru2 72.0(3) . . ?
C16 C11 H11A 119.0 . . ?
C12 C11 H11A 119.0 . . ?
Ru2 C11 H11A 119.0 . . ?
C11 C16 C15 123.8(8) . . ?
C11 C16 Ru2 72.9(4) . . ?
C15 C16 Ru2 71.5(4) . . ?
C11 C16 H16A 117.3 . . ?
C15 C16 H16A 117.3 . . ?
Ru2 C16 H16A 117.3 . . ?
C18 C19 H19A 109.5 . . ?
C18 C19 H19B 109.5 . . ?
H19A C19 H19B 109.5 . . ?
C18 C19 H19C 109.5 . . ?
H19A C19 H19C 109.5 . . ?
H19B C19 H19C 109.5 . . ?
C13 C14 C15 113.8(6) . . ?
C13 C14 Ru2 70.1(3) . . ?
C15 C14 Ru2 68.7(3) . . ?
C13 C14 H14A 122.8 . . ?
C15 C14 H14A 122.8 . . ?
Ru2 C14 H14A 122.8 . . ?
C8 C9 H9A 109.5 . . ?
C8 C9 H9B 109.5 . . ?
H9A C9 H9B 109.5 . . ?
C8 C9 H9C 109.5 . . ?
H9A C9 H9C 109.5 . . ?
H9B C9 H9C 109.5 . . ?
C5 C7 H7A 109.5 . . ?
C5 C7 H7B 109.5 . . ?
H7A C7 H7B 109.5 . . ?
C5 C7 H7C 109.5 . . ?
H7A C7 H7C 109.5 . . ?
H7B C7 H7C 109.5 . . ?
C15 C17 H17A 109.5 . . ?
C15 C17 H17B 109.5 . . ?
H17A C17 H17B 109.5 . . ?
C15 C17 H17C 109.5 . . ?
H17A C17 H17C 109.5 . . ?
H17B C17 H17C 109.5 . . ?

loop_
_geom_bond_atom_site_label_1
_geom_bond_atom_site_label_2
_geom_bond_distance
_geom_bond_site_symmetry_2
_geom_bond_publ_flag
Ru1 O2 2.044(3) . ?
Ru1 O1 2.050(3) . ?
Ru1 N1 2.116(3) . ?
Ru1 C6 2.146(5) . ?
Ru1 C1 2.155(4) . ?
Ru1 C4 2.164(5) . ?
Ru1 C3 2.187(5) . ?
Ru1 C5 2.192(5) . ?
Ru1 C2 2.202(5) . ?
Ru2 O3 2.041(3) . ?
Ru2 O4 2.045(3) . ?
Ru2 N2 2.117(3) 2_666 ?
Ru2 C15 2.169(6) . ?
Ru2 C13 2.173(5) . ?
Ru2 C16 2.174(6) . ?
Ru2 C11 2.178(6) . ?
Ru2 C12 2.194(5) . ?
Ru2 C14 2.190(6) . ?
O4 C48 1.277(5) . ?
O1 C31 1.269(5) . ?
O2 C32 1.291(5) . ?
O3 C47 1.283(5) . ?
N1 C25 1.333(5) . ?
N1 C21 1.337(6) . ?
N2 C28 1.317(6) . ?
N2 C30 1.325(6) . ?
C45 C44 1.383(6) . ?
C45 C43 1.386(6) . ?
C45 C46 1.506(6) . ?
C46 C48 1.403(6) . ?
C46 C47 1.405(6) . ?
C39 C37 1.386(6) . ?
C39 C38 1.395(6) . ?
C39 C40 1.493(6) . ?
C23 C22 1.391(6) . ?
C23 C24 1.391(6) . ?
C23 C26 1.484(6) . ?
C33 C32 1.400(6) . ?
C33 C31 1.431(6) . ?
C33 C34 1.475(6) . ?
C34 C36 1.367(6) . ?
C34 C35 1.399(6) . ?
C40 C42 1.386(5) . ?
C40 C41 1.407(6) . ?
C25 C24 1.358(6) . ?
C25 H25A 0.9300 . ?
C48 C52 1.491(6) . ?
C26 C27 1.375(6) . ?
C26 C29 1.381(6) . ?
C44 C41 1.351(6) . ?
C44 H44A 0.9300 . ?
C47 C51 1.492(7) . ?
C43 C42 1.393(6) . ?
C43 H43A 0.9300 . ?
C41 H41A 0.9300 . ?
C32 C49 1.492(6) . ?
C38 C35 1.357(6) . ?
C38 H38A 0.9300 . ?
C24 H24A 0.9300 . ?
C35 H35A 0.9300 . ?
C31 C50 1.519(6) . ?
C37 C36 1.390(6) . ?
C37 H37A 0.9300 . ?
C36 H36A 0.9300 . ?
C42 H42A 0.9300 . ?
C1 C6 1.373(8) . ?
C1 C2 1.450(7) . ?
C1 H1A 0.9800 . ?
C52 H52A 0.9600 . ?
C52 H52B 0.9600 . ?
C52 H52C 0.9600 . ?
C2 C3 1.408(6) . ?
C2 C8 1.496(8) . ?
C3 C4 1.371(7) . ?
C3 H3A 0.9800 . ?
C49 H49A 0.9600 . ?
C49 H49B 0.9600 . ?
C49 H49C 0.9600 . ?
C12 C11 1.395(8) . ?
C12 C13 1.410(7) . ?
C12 C18 1.523(9) . ?
C13 C14 1.441(8) . ?
C13 H13A 0.9800 . ?
C22 C21 1.357(6) . ?
C22 H22A 0.9300 . ?
C4 C5 1.411(8) . ?
C4 H4A 0.9800 . ?
C50 H50A 0.9600 . ?
C50 H50B 0.9600 . ?
C50 H50C 0.9600 . ?
C21 H21A 0.9300 . ?
C27 C28 1.378(6) . ?
C27 H27A 0.9300 . ?
C30 C29 1.388(6) . ?
C30 H30A 0.9300 . ?
C51 H51A 0.9600 . ?
C51 H51B 0.9600 . ?
C51 H51C 0.9600 . ?
C6 C5 1.381(8) . ?
C6 H6A 0.9800 . ?
C29 H29A 0.9300 . ?
C28 H28A 0.9300 . ?
C5 C7 1.508(8) . ?
C8 C9 1.451(9) . ?
C8 C10 1.544(9) . ?
C8 H8A 0.9800 . ?
C15 C16 1.364(11) . ?
C15 C17 1.472(10) . ?
C15 C14 1.533(10) . ?
C18 C20 1.497(10) . ?
C18 C19 1.566(8) . ?
C18 H18A 0.9800 . ?
C20 H20A 0.9600 . ?
C20 H20B 0.9600 . ?
C20 H20C 0.9600 . ?
C10 H10A 0.9600 . ?
C10 H10B 0.9600 . ?
C10 H10C 0.9600 . ?
C11 C16 1.295(10) . ?
C11 H11A 0.9800 . ?
C16 H16A 0.9800 . ?
C19 H19A 0.9600 . ?
C19 H19B 0.9600 . ?
C19 H19C 0.9600 . ?
C14 H14A 0.9800 . ?
C9 H9A 0.9600 . ?
C9 H9B 0.9600 . ?
C9 H9C 0.9600 . ?
C7 H7A 0.9600 . ?
C7 H7B 0.9600 . ?
C7 H7C 0.9600 . ?
C17 H17A 0.9600 . ?
C17 H17B 0.9600 . ?
C17 H17C 0.9600 . ?

loop_
_platon_squeeze_void_nr
_platon_squeeze_void_average_x
_platon_squeeze_void_average_y
_platon_squeeze_void_average_z
_platon_squeeze_void_volume
_platon_squeeze_void_count_electrons
_platon_squeeze_void_content
1 -0.014 0.031 0.464 1271 359 ' '
